data_2206094
loop_
_publ_author_name
'Jin, Gengbang'
'Wells, Daniel M.'
'Crerar, Shane J.'
'Shehee, Thomas C.'
'Mar, Arthur'
'Albrecht-Schmitt, Thomas E.'

_publ_section_title
;
 Europium antimony sulfide, Eu~6~Sb~6~S~17~
;
_journal_issue 6
_journal_name_full 'Acta Crystallographica Section E'
_journal_page_first i116
_journal_page_last i119
_journal_paper_doi 10.1107/S1600536805016211
_journal_volume 61
_journal_year 2005
_chemical_formula_iupac 'Eu6 Sb6 S17'
_chemical_formula_moiety 'Eu6 S17 Sb6'
_chemical_formula_sum 'Eu6 S17 Sb6'
_chemical_formula_weight 2187.28
_chemical_name_common 'europium antimony sulfide'
_chemical_name_systematic 'europium antimony sulfide'
_space_group_IT_number 19
_symmetry_cell_setting orthorhombic
_symmetry_space_group_name_Hall 'P 2ac 2ab'
_symmetry_space_group_name_H-M 'P 21 21 21'
_atom_sites_solution_primary direct
_atom_sites_solution_secondary difmap
_audit_creation_method SHELXL-97
_cell_angle_alpha 90.00
_cell_angle_beta 90.00
_cell_angle_gamma 90.00
_cell_formula_units_Z 4
_cell_length_a 8.236(2)
_cell_length_b 15.237(3)
_cell_length_c 22.724(5)
_cell_measurement_reflns_used 7062
_cell_measurement_temperature 193(2)
_cell_measurement_theta_max 28.32
_cell_measurement_theta_min 1.61
_cell_volume 2851.7(11)
_computing_cell_refinement 'SAINT (Bruker, 1999)'
_computing_data_collection 'SMART (Bruker, 2000)'
_computing_data_reduction SAINT
_computing_molecular_graphics 'XP in SHELXTL'
_computing_publication_material SHELXTL
_computing_structure_refinement SHELXTL
_computing_structure_solution 'SHELXTL (Sheldrick, 1997)'
_diffrn_ambient_temperature 193(2)
_diffrn_measured_fraction_theta_full 0.997
_diffrn_measured_fraction_theta_max 0.997
_diffrn_measurement_device_type 'Bruker SMART APEX'
_diffrn_measurement_method \w
_diffrn_radiation_monochromator graphite
_diffrn_radiation_source 'fine-focus sealed tube'
_diffrn_radiation_type MoK\a
_diffrn_radiation_wavelength 0.71073
_diffrn_reflns_av_R_equivalents 0.0547
_diffrn_reflns_av_sigmaI/netI 0.0462
_diffrn_reflns_limit_h_max 10
_diffrn_reflns_limit_h_min -10
_diffrn_reflns_limit_k_max 19
_diffrn_reflns_limit_k_min -20
_diffrn_reflns_limit_l_max 30
_diffrn_reflns_limit_l_min -30
_diffrn_reflns_number 29271
_diffrn_reflns_theta_full 28.32
_diffrn_reflns_theta_max 28.32
_diffrn_reflns_theta_min 1.61
_diffrn_standards_decay_% 0
_diffrn_standards_interval_time 0
_diffrn_standards_number 0
_exptl_absorpt_coefficient_mu 19.801
_exptl_absorpt_correction_T_max 0.3827
_exptl_absorpt_correction_T_min 0.1020
_exptl_absorpt_correction_type numerical
_exptl_absorpt_process_details '(SHELXTL; Sheldrick, 1997)'
_exptl_crystal_colour black
_exptl_crystal_density_diffrn 5.095
_exptl_crystal_description prism
_exptl_crystal_F_000 3824
_exptl_crystal_size_max 0.106
_exptl_crystal_size_mid 0.082
_exptl_crystal_size_min 0.048
_refine_diff_density_max 1.406
_refine_diff_density_min -1.226
_refine_ls_abs_structure_details 'Flack (1983), 3084 Friedel pairs'
_refine_ls_abs_structure_Flack 0.699(16)
_refine_ls_extinction_coef 0.000081(7)
_refine_ls_extinction_expression Fc^*^=kFc[1+0.001xFc^2^\l^3^/sin(2\q)]^-1/4^
_refine_ls_extinction_method SHELXTL
_refine_ls_goodness_of_fit_ref 0.999
_refine_ls_hydrogen_treatment none
_refine_ls_matrix_type full
_refine_ls_number_parameters 264
_refine_ls_number_reflns 7062
_refine_ls_number_restraints 0
_refine_ls_restrained_S_all 0.999
_refine_ls_R_factor_all 0.0381
_refine_ls_R_factor_gt 0.0311
_refine_ls_shift/su_max 0.002
_refine_ls_shift/su_mean 0.000
_refine_ls_structure_factor_coef Fsqd
_refine_ls_weighting_details 'w = 1/[\s^2^(Fo^2^)+(0.0189P)^2^] where P = (Fo^2^+2Fc^2^)/3'
_refine_ls_weighting_scheme calc
_refine_ls_wR_factor_gt 0.0602
_refine_ls_wR_factor_ref 0.0615
_reflns_number_gt 6058
_reflns_number_total 7062
_reflns_threshold_expression I>2\s(I)
_cod_data_source_file wm6069.cif
_cod_data_source_block I
_cod_database_code 2206094
_cod_database_fobs_code 2206094

loop_
_symmetry_equiv_pos_as_xyz
'x, y, z'
'-x+1/2, -y, z+1/2'
'-x, y+1/2, -z+1/2'
'x+1/2, -y+1/2, -z'

loop_
_atom_site_label
_atom_site_fract_x
_atom_site_fract_y
_atom_site_fract_z
_atom_site_U_iso_or_equiv
_atom_site_adp_type
_atom_site_calc_flag
_atom_site_occupancy
_atom_site_type_symbol
Eu1 -0.24890(7) -0.44990(4) 0.21293(3) 0.01187(13) Uani d 1 Eu
Eu2 0.25359(6) -0.44487(4) 0.21124(2) 0.01138(13) Uani d 1 Eu
Eu3 0.25743(6) -0.55805(4) 0.04396(2) 0.01101(13) Uani d 1 Eu
Eu4 0.75051(6) -0.56076(4) 0.04524(2) 0.01075(12) Uani d 1 Eu
Eu5 0.75622(6) -0.66597(4) -0.12281(2) 0.01029(13) Uani d 1 Eu
Eu6 1.24942(6) -0.66659(4) -0.12393(2) 0.01054(13) Uani d 1 Eu
Sb1 -0.02334(8) -0.20669(4) 0.23203(2) 0.01337(14) Uani d 1 Sb
Sb2 0.01222(9) -0.31758(4) 0.08537(2) 0.01276(12) Uani d 1 Sb
Sb3 0.49364(9) -0.32492(4) 0.05958(2) 0.01261(12) Uani d 1 Sb
Sb4 0.53432(7) -0.42215(4) -0.09216(3) 0.01265(14) Uani d 1 Sb
Sb5 1.01938(8) -0.42766(4) -0.10816(2) 0.01144(13) Uani d 1 Sb
Sb6 0.99997(9) -0.80859(3) -0.25011(2) 0.01199(12) Uani d 1 Sb
S1 0.0001(4) -0.34890(13) 0.28152(9) 0.0120(4) Uani d 1 S
S2 -0.2157(3) -0.26825(19) 0.15715(13) 0.0126(6) Uani d 1 S
S3 0.2297(3) -0.2702(2) 0.14998(14) 0.0139(6) Uani d 1 S
S4 0.0029(3) -0.47102(14) 0.11941(8) 0.0114(4) Uani d 1 S
S5 0.5040(3) -0.46228(14) 0.11727(8) 0.0110(4) Uani d 1 S
S6 0.2759(3) -0.3737(2) -0.00482(13) 0.0140(6) Uani d 1 S
S7 0.7240(3) -0.37670(19) -0.00959(13) 0.0122(6) Uani d 1 S
S8 0.5070(3) -0.56906(13) -0.05339(8) 0.0099(4) Uani d 1 S
S9 1.0089(3) -0.56270(14) -0.05055(8) 0.0117(4) Uani d 1 S
S10 0.7675(3) -0.4741(2) -0.16414(14) 0.0131(6) Uani d 1 S
S11 1.2424(3) -0.4778(2) -0.17007(13) 0.0133(6) Uani d 1 S
S12 0.7490(3) -0.84651(18) -0.19195(12) 0.0109(5) Uani d 1 S
S13 1.2119(3) -0.85439(19) -0.18205(13) 0.0139(6) Uani d 1 S
S14 0.9982(4) -0.65447(13) -0.22023(8) 0.0104(4) Uani d 1 S
S15 0.5012(3) -0.79586(13) -0.07184(8) 0.0116(4) Uani d 1 S
S16 0.3593(3) -0.75150(16) -0.00157(10) 0.0113(5) Uani d 1 S
S17 0.4964(3) -0.70617(13) 0.06972(8) 0.0120(4) Uani d 1 S

loop_
_atom_site_aniso_label
_atom_site_aniso_U_11
_atom_site_aniso_U_22
_atom_site_aniso_U_33
_atom_site_aniso_U_12
_atom_site_aniso_U_13
_atom_site_aniso_U_23
Eu1 0.0112(3) 0.0133(3) 0.0110(3) -0.0005(2) 0.0004(2) -0.0009(2)
Eu2 0.0106(3) 0.0131(3) 0.0105(3) 0.0000(2) 0.0000(2) -0.0006(2)
Eu3 0.0088(2) 0.0118(3) 0.0124(3) 0.0002(2) 0.0001(2) -0.0013(2)
Eu4 0.0094(2) 0.0114(3) 0.0115(3) 0.0003(2) -0.0004(2) -0.0013(2)
Eu5 0.0094(2) 0.0111(3) 0.0103(3) 0.0006(2) 0.0000(2) 0.0005(2)
Eu6 0.0090(2) 0.0116(3) 0.0110(3) 0.0006(2) -0.0001(2) 0.0003(2)
Sb1 0.0159(4) 0.0116(3) 0.0126(3) -0.0018(3) -0.0005(3) 0.0003(2)
Sb2 0.0130(3) 0.0118(3) 0.0134(3) -0.0001(3) -0.0021(3) 0.0009(2)
Sb3 0.0124(3) 0.0111(3) 0.0142(3) -0.0006(3) -0.0019(3) -0.0005(2)
Sb4 0.0165(4) 0.0094(3) 0.0121(3) 0.0002(3) -0.0021(3) 0.0016(2)
Sb5 0.0115(3) 0.0098(3) 0.0130(3) 0.0000(3) 0.0009(3) -0.0003(2)
Sb6 0.0117(3) 0.0113(3) 0.0130(2) 0.0004(4) -0.0009(3) -0.0019(2)
S1 0.0113(10) 0.0120(10) 0.0126(9) 0.0018(13) -0.0018(13) -0.0001(8)
S2 0.0117(12) 0.0147(16) 0.0115(14) 0.0011(10) 0.0018(10) -0.0004(12)
S3 0.0130(12) 0.0133(15) 0.0153(14) 0.0001(11) 0.0001(11) -0.0012(11)
S4 0.0116(10) 0.0117(10) 0.0109(9) -0.0006(13) -0.0006(12) -0.0013(8)
S5 0.0085(10) 0.0134(10) 0.0112(9) 0.0012(12) 0.0013(12) -0.0013(8)
S6 0.0136(13) 0.0139(15) 0.0144(15) 0.0020(11) -0.0035(11) -0.0006(12)
S7 0.0101(12) 0.0123(15) 0.0142(15) 0.0004(11) 0.0003(11) -0.0005(12)
S8 0.0104(10) 0.0087(9) 0.0105(9) 0.0003(13) 0.0005(11) 0.0001(7)
S9 0.0116(10) 0.0139(11) 0.0096(9) -0.0003(12) 0.0008(11) 0.0016(8)
S10 0.0131(12) 0.0137(15) 0.0126(13) 0.0013(12) 0.0001(11) -0.0004(12)
S11 0.0135(12) 0.0137(15) 0.0128(14) 0.0000(12) 0.0014(11) -0.0001(12)
S12 0.0110(12) 0.0108(13) 0.0110(13) -0.0007(11) -0.0026(11) -0.0001(10)
S13 0.0149(13) 0.0117(14) 0.0150(14) 0.0004(11) -0.0029(10) -0.0008(11)
S14 0.0113(10) 0.0089(10) 0.0111(9) 0.0017(12) -0.0001(12) 0.0006(7)
S15 0.0127(10) 0.0129(10) 0.0093(9) -0.0007(14) -0.0006(11) -0.0004(8)
S16 0.0114(10) 0.0107(11) 0.0119(11) 0.0011(10) 0.0020(10) 0.0010(9)
S17 0.0127(10) 0.0106(10) 0.0128(9) 0.0003(13) 0.0005(12) -0.0005(8)

loop_
_atom_type_symbol
_atom_type_description
_atom_type_scat_dispersion_real
_atom_type_scat_dispersion_imag
_atom_type_scat_source
S S 0.1246 0.1234 'International Tables Vol C Tables 4.2.6.8 and 6.1.1.4'
Sb Sb -0.5866 1.5461 'International Tables Vol C Tables 4.2.6.8 and 6.1.1.4'
Eu Eu -0.1578 3.6682 'International Tables Vol C Tables 4.2.6.8 and 6.1.1.4'

loop_
_geom_angle_atom_site_label_1
_geom_angle_atom_site_label_2
_geom_angle_atom_site_label_3
_geom_angle_site_symmetry_1
_geom_angle_site_symmetry_3
_geom_angle
_geom_angle_publ_flag
S5 Eu1 S4 1_455 . 87.04(7) no
S5 Eu1 S1 1_455 . 151.29(6) no
S4 Eu1 S1 . . 87.15(7) no
S5 Eu1 S14 1_455 2_545 86.32(7) no
S4 Eu1 S14 . 2_545 152.88(6) no
S1 Eu1 S14 . 2_545 86.16(7) no
S5 Eu1 S10 1_455 2_545 127.83(7) no
S4 Eu1 S10 . 2_545 130.57(7) no
S1 Eu1 S10 . 2_545 75.62(7) no
S14 Eu1 S10 2_545 2_545 72.66(7) no
S5 Eu1 S2 1_455 . 79.41(7) no
S4 Eu1 S2 . . 74.95(7) no
S1 Eu1 S2 . . 71.93(7) no
S14 Eu1 S2 2_545 . 77.99(6) no
S10 Eu1 S2 2_545 . 137.19(8) no
S5 Eu1 S13 1_455 4_335 72.62(7) no
S4 Eu1 S13 . 4_335 78.84(7) no
S1 Eu1 S13 . 4_335 133.35(7) no
S14 Eu1 S13 2_545 4_335 123.72(7) no
S10 Eu1 S13 2_545 4_335 80.47(8) no
S2 Eu1 S13 . 4_335 142.33(8) no
S5 Eu1 Eu2 1_455 1_455 46.57(5) no
S4 Eu1 Eu2 . 1_455 133.59(5) no
S1 Eu1 Eu2 . 1_455 132.73(5) no
S14 Eu1 Eu2 2_545 1_455 46.57(5) no
S10 Eu1 Eu2 2_545 1_455 88.00(5) no
S2 Eu1 Eu2 . 1_455 93.94(5) no
S13 Eu1 Eu2 4_335 1_455 84.90(5) no
S5 Eu1 Eu5 1_455 2_545 132.50(5) no
S4 Eu1 Eu5 . 2_545 134.37(5) no
S1 Eu1 Eu5 . 2_545 47.25(5) no
S14 Eu1 Eu5 2_545 2_545 46.19(5) no
S10 Eu1 Eu5 2_545 2_545 47.86(6) no
S2 Eu1 Eu5 . 2_545 89.37(6) no
S13 Eu1 Eu5 4_335 2_545 128.19(6) no
Eu2 Eu1 Eu5 1_455 2_545 89.191(17) no
S5 Eu1 Eu2 1_455 . 132.56(5) no
S4 Eu1 Eu2 . . 45.67(5) no
S1 Eu1 Eu2 . . 46.53(5) no
S14 Eu1 Eu2 2_545 . 132.63(5) no
S10 Eu1 Eu2 2_545 . 93.80(5) no
S2 Eu1 Eu2 . . 83.68(5) no
S13 Eu1 Eu2 4_335 . 96.93(5) no
Eu2 Eu1 Eu2 1_455 . 177.62(3) no
Eu5 Eu1 Eu2 2_545 . 90.863(17) no
S5 Eu1 Eu4 1_455 1_455 46.17(5) no
S4 Eu1 Eu4 . 1_455 46.10(5) no
S1 Eu1 Eu4 . 1_455 133.12(5) no
S14 Eu1 Eu4 2_545 1_455 132.45(5) no
S10 Eu1 Eu4 2_545 1_455 133.49(6) no
S2 Eu1 Eu4 . 1_455 89.31(6) no
S13 Eu1 Eu4 4_335 1_455 53.08(6) no
Eu2 Eu1 Eu4 1_455 1_455 89.877(16) no
Eu5 Eu1 Eu4 2_545 1_455 178.329(19) no
Eu2 Eu1 Eu4 . 1_455 90.010(16) no
S11 Eu2 S4 2_645 . 126.82(7) no
S11 Eu2 S5 2_645 . 127.81(7) no
S4 Eu2 S5 . . 88.03(7) no
S11 Eu2 S14 2_645 2_645 73.56(7) no
S4 Eu2 S14 . 2_645 156.03(6) no
S5 Eu2 S14 . 2_645 86.85(7) no
S11 Eu2 S1 2_645 . 73.50(7) no
S4 Eu2 S1 . . 87.46(7) no
S5 Eu2 S1 . . 154.68(6) no
S14 Eu2 S1 2_645 . 87.24(7) no
S11 Eu2 S3 2_645 . 141.13(8) no
S4 Eu2 S3 . . 75.38(7) no
S5 Eu2 S3 . . 78.03(7) no
S14 Eu2 S3 2_645 . 80.65(7) no
S1 Eu2 S3 . . 76.72(7) no
S11 Eu2 S12 2_645 4_435 74.26(8) no
S4 Eu2 S12 . 4_435 76.25(7) no
S5 Eu2 S12 . 4_435 79.75(6) no
S14 Eu2 S12 2_645 4_435 125.60(7) no
S1 Eu2 S12 . 4_435 123.09(7) no
S3 Eu2 S12 . 4_435 144.28(8) no
S11 Eu2 Eu1 2_645 1_655 88.43(5) no
S4 Eu2 Eu1 . 1_655 134.50(5) no
S5 Eu2 Eu1 . 1_655 46.62(5) no
S14 Eu2 Eu1 2_645 1_655 47.10(5) no
S1 Eu2 Eu1 . 1_655 134.27(5) no
S3 Eu2 Eu1 . 1_655 94.95(5) no
S12 Eu2 Eu1 4_435 1_655 89.68(5) no
S11 Eu2 Eu6 2_645 2_645 48.01(6) no
S4 Eu2 Eu6 . 2_645 133.86(5) no
S5 Eu2 Eu6 . 2_645 133.90(5) no
S14 Eu2 Eu6 2_645 2_645 47.08(5) no
S1 Eu2 Eu6 . 2_645 46.49(5) no
S3 Eu2 Eu6 . 2_645 93.20(6) no
S12 Eu2 Eu6 4_435 2_645 122.23(5) no
Eu1 Eu2 Eu6 1_655 2_645 90.299(17) no
S11 Eu2 Eu1 2_645 . 89.73(5) no
S4 Eu2 Eu1 . . 46.15(5) no
S5 Eu2 Eu1 . . 134.17(5) no
S14 Eu2 Eu1 2_645 . 133.62(5) no
S1 Eu2 Eu1 . . 46.38(5) no
S3 Eu2 Eu1 . . 87.44(5) no
S12 Eu2 Eu1 4_435 . 88.35(5) no
Eu1 Eu2 Eu1 1_655 . 177.62(3) no
Eu6 Eu2 Eu1 2_645 . 89.609(17) no
S11 Eu2 Eu3 2_645 . 131.98(6) no
S4 Eu2 Eu3 . . 46.23(5) no
S5 Eu2 Eu3 . . 46.02(5) no
S14 Eu2 Eu3 2_645 . 132.84(5) no
S1 Eu2 Eu3 . . 133.60(5) no
S3 Eu2 Eu3 . . 86.82(6) no
S12 Eu2 Eu3 4_435 . 57.75(5) no
Eu1 Eu2 Eu3 1_655 . 89.613(17) no
Eu6 Eu2 Eu3 2_645 . 179.911(18) no
Eu1 Eu2 Eu3 . . 90.479(16) no
S9 Eu3 S5 1_455 . 151.52(6) no
S9 Eu3 S4 1_455 . 86.70(7) no
S5 Eu3 S4 . . 86.62(7) no
S9 Eu3 S6 1_455 . 77.96(7) no
S5 Eu3 S6 . . 73.63(7) no
S4 Eu3 S6 . . 80.49(7) no
S9 Eu3 S8 1_455 . 86.46(7) no
S5 Eu3 S8 . . 88.46(7) no
S4 Eu3 S8 . . 155.89(6) no
S6 Eu3 S8 . . 75.48(7) no
S9 Eu3 S17 1_455 . 124.48(6) no
S5 Eu3 S17 . . 79.45(6) no
S4 Eu3 S17 . . 131.65(6) no
S6 Eu3 S17 . . 136.48(7) no
S8 Eu3 S17 . . 70.18(6) no
S9 Eu3 S15 1_455 4_435 70.41(6) no
S5 Eu3 S15 . 4_435 133.50(6) no
S4 Eu3 S15 . 4_435 74.28(6) no
S6 Eu3 S15 . 4_435 140.20(7) no
S8 Eu3 S15 . 4_435 124.50(6) no
S17 Eu3 S15 . 4_435 82.54(7) no
S9 Eu3 S16 1_455 . 85.74(6) no
S5 Eu3 S16 . . 116.40(6) no
S4 Eu3 S16 . . 139.72(6) no
S6 Eu3 S16 . . 135.75(7) no
S8 Eu3 S16 . . 62.56(6) no
S17 Eu3 S16 . . 38.75(6) no
S15 Eu3 S16 4_435 . 65.90(6) no
S9 Eu3 Eu4 1_455 . 134.00(5) no
S5 Eu3 Eu4 . . 47.56(5) no
S4 Eu3 Eu4 . . 134.07(5) no
S6 Eu3 Eu4 . . 87.81(5) no
S8 Eu3 Eu4 . . 47.55(5) no
S17 Eu3 Eu4 . . 49.16(5) no
S15 Eu3 Eu4 4_435 . 131.69(5) no
S16 Eu3 Eu4 . . 74.56(4) no
S9 Eu3 Eu6 1_455 1_455 46.82(5) no
S5 Eu3 Eu6 . 1_455 135.43(5) no
S4 Eu3 Eu6 . 1_455 133.27(5) no
S6 Eu3 Eu6 . 1_455 91.94(6) no
S8 Eu3 Eu6 . 1_455 46.98(5) no
S17 Eu3 Eu6 . 1_455 83.81(4) no
S15 Eu3 Eu6 4_435 1_455 83.81(4) no
S16 Eu3 Eu6 . 1_455 49.33(4) no
Eu4 Eu3 Eu6 . 1_455 91.052(17) no
S9 Eu3 Eu2 1_455 . 131.58(5) no
S5 Eu3 Eu2 . . 45.54(5) no
S4 Eu3 Eu2 . . 45.19(5) no
S6 Eu3 Eu2 . . 87.16(6) no
S8 Eu3 Eu2 . . 133.96(5) no
S17 Eu3 Eu2 . . 97.80(4) no
S15 Eu3 Eu2 4_435 . 95.99(4) no
S16 Eu3 Eu2 . . 132.05(5) no
Eu4 Eu3 Eu2 . . 90.302(17) no
Eu6 Eu3 Eu2 1_455 . 178.347(18) no
S9 Eu3 Eu4 1_455 1_455 46.77(5) no
S5 Eu3 Eu4 . 1_455 132.59(5) no
S4 Eu3 Eu4 . 1_455 45.99(5) no
S6 Eu3 Eu4 . 1_455 93.55(5) no
S8 Eu3 Eu4 . 1_455 133.17(5) no
S17 Eu3 Eu4 . 1_455 129.52(5) no
S15 Eu3 Eu4 4_435 1_455 46.99(5) no
S16 Eu3 Eu4 . 1_455 104.63(4) no
Eu4 Eu3 Eu4 . 1_455 178.60(3) no
Eu6 Eu3 Eu4 1_455 1_455 89.231(17) no
Eu2 Eu3 Eu4 . 1_455 89.438(16) no
S4 Eu4 S5 1_655 . 86.25(7) no
S4 Eu4 S8 1_655 . 153.84(6) no
S5 Eu4 S8 . . 88.65(7) no
S4 Eu4 S9 1_655 . 85.53(7) no
S5 Eu4 S9 . . 149.94(6) no
S8 Eu4 S9 . . 86.15(7) no
S4 Eu4 S15 1_655 4_535 75.39(6) no
S5 Eu4 S15 . 4_535 134.62(6) no
S8 Eu4 S15 . 4_535 124.44(6) no
S9 Eu4 S15 . 4_535 70.33(6) no
S4 Eu4 S7 1_655 . 82.04(7) no
S5 Eu4 S7 . . 73.61(7) no
S8 Eu4 S7 . . 71.91(7) no
S9 Eu4 S7 . . 76.64(7) no
S15 Eu4 S7 4_535 . 141.00(7) no
S4 Eu4 S17 1_655 . 133.78(6) no
S5 Eu4 S17 . . 78.65(6) no
S8 Eu4 S17 . . 69.73(6) no
S9 Eu4 S17 . . 126.42(6) no
S15 Eu4 S17 4_535 . 84.84(7) no
S7 Eu4 S17 . . 132.58(7) no
S4 Eu4 S16 1_655 4_535 113.09(6) no
S5 Eu4 S16 . 4_535 144.51(6) no
S8 Eu4 S16 . 4_535 85.24(6) no
S9 Eu4 S16 . 4_535 64.42(6) no
S15 Eu4 S16 4_535 4_535 39.23(6) no
S7 Eu4 S16 . 4_535 135.95(7) no
S17 Eu4 S16 . 4_535 66.43(6) no
S4 Eu4 S13 1_655 4_435 73.94(6) no
S5 Eu4 S13 . 4_435 68.10(6) no
S8 Eu4 S13 . 4_435 127.28(6) no
S9 Eu4 S13 . 4_435 136.00(6) no
S15 Eu4 S13 4_535 4_435 67.03(6) no
S7 Eu4 S13 . 4_435 135.57(8) no
S17 Eu4 S13 . 4_435 59.86(6) no
S16 Eu4 S13 4_535 4_435 88.24(7) no
S4 Eu4 Eu3 1_655 . 133.71(5) no
S5 Eu4 Eu3 . . 47.48(5) no
S8 Eu4 Eu3 . . 47.85(5) no
S9 Eu4 Eu3 . . 133.94(5) no
S15 Eu4 Eu3 4_535 . 133.00(5) no
S7 Eu4 Eu3 . . 85.23(5) no
S17 Eu4 Eu3 . . 48.17(5) no
S16 Eu4 Eu3 4_535 . 106.89(4) no
S13 Eu4 Eu3 4_435 . 85.20(5) no
S4 Eu4 Eu5 1_655 . 133.27(5) no
S5 Eu4 Eu5 . . 134.61(5) no
S8 Eu4 Eu5 . . 45.96(4) no
S9 Eu4 Eu5 . . 47.86(5) no
S15 Eu4 Eu5 4_535 . 84.17(4) no
S7 Eu4 Eu5 . . 88.87(6) no
S17 Eu4 Eu5 . . 84.06(4) no
S16 Eu4 Eu5 4_535 . 49.94(4) no
S13 Eu4 Eu5 4_435 . 134.48(5) no
Eu3 Eu4 Eu5 . . 90.499(17) no
S4 Eu4 Eu1 1_655 1_655 45.74(5) no
S5 Eu4 Eu1 . 1_655 45.68(5) no
S8 Eu4 Eu1 . 1_655 134.30(5) no
S9 Eu4 Eu1 . 1_655 131.06(5) no
S15 Eu4 Eu1 4_535 1_655 96.18(4) no
S7 Eu4 Eu1 . 1_655 90.05(6) no
S17 Eu4 Eu1 . 1_655 97.26(4) no
S16 Eu4 Eu1 4_535 1_655 130.85(5) no
S13 Eu4 Eu1 4_435 1_655 46.74(5) no
Eu3 Eu4 Eu1 . 1_655 90.204(16) no
Eu5 Eu4 Eu1 . 1_655 178.659(19) no
S8 Eu5 S14 . . 145.45(6) no
S8 Eu5 S17 . 4_535 123.92(6) no
S14 Eu5 S17 . 4_535 84.09(7) no
S8 Eu5 S1 . 2_544 82.14(6) no
S14 Eu5 S1 . 2_544 85.92(7) no
S17 Eu5 S1 4_535 2_544 141.91(6) no
S8 Eu5 S10 . . 73.21(7) no
S14 Eu5 S10 . . 72.36(7) no
S17 Eu5 S10 4_535 . 135.60(7) no
S1 Eu5 S10 2_544 . 74.42(7) no
S8 Eu5 S9 . . 85.99(7) no
S14 Eu5 S9 . . 85.09(7) no
S17 Eu5 S9 4_535 . 71.05(6) no
S1 Eu5 S9 2_544 . 144.29(6) no
S10 Eu5 S9 . . 69.91(7) no
S8 Eu5 S15 . . 69.70(6) no
S14 Eu5 S15 . . 139.89(6) no
S17 Eu5 S15 4_535 . 83.30(7) no
S1 Eu5 S15 2_544 . 81.07(7) no
S10 Eu5 S15 . . 137.74(7) no
S9 Eu5 S15 . . 125.62(6) no
S8 Eu5 S12 . . 132.82(7) no
S14 Eu5 S12 . . 72.28(6) no
S17 Eu5 S12 4_535 . 69.58(6) no
S1 Eu5 S12 2_544 . 72.36(6) no
S10 Eu5 S12 . . 132.47(9) no
S9 Eu5 S12 . . 136.05(7) no
S15 Eu5 S12 . . 67.63(6) no
S8 Eu5 S16 . 4_535 84.84(6) no
S14 Eu5 S16 . 4_535 120.00(7) no
S17 Eu5 S16 4_535 4_535 39.08(6) no
S1 Eu5 S16 2_544 4_535 147.50(6) no
S10 Eu5 S16 . 4_535 129.37(8) no
S9 Eu5 S16 . 4_535 63.40(6) no
S15 Eu5 S16 . 4_535 66.48(6) no
S12 Eu5 S16 . 4_535 95.83(7) no
S8 Eu5 Eu6 . . 133.88(5) no
S14 Eu5 Eu6 . . 47.75(5) no
S17 Eu5 Eu6 4_535 . 49.27(5) no
S1 Eu5 Eu6 2_544 . 133.66(5) no
S10 Eu5 Eu6 . . 88.28(5) no
S9 Eu5 Eu6 . . 47.90(5) no
S15 Eu5 Eu6 . . 132.55(5) no
S12 Eu5 Eu6 . . 90.78(5) no
S16 Eu5 Eu6 4_535 . 74.93(4) no
S8 Eu5 Eu1 . 2_544 104.87(4) no
S14 Eu5 Eu1 . 2_544 46.69(5) no
S17 Eu5 Eu1 4_535 2_544 130.16(4) no
S1 Eu5 Eu1 2_544 2_544 46.47(5) no
S10 Eu5 Eu1 . 2_544 46.94(6) no
S9 Eu5 Eu1 . 2_544 105.85(4) no
S15 Eu5 Eu1 . 2_544 126.79(4) no
S12 Eu5 Eu1 . 2_544 85.56(5) no
S16 Eu5 Eu1 4_535 2_544 165.44(4) no
Eu6 Eu5 Eu1 . 2_544 90.568(17) no
S8 Eu5 Eu4 . . 46.56(4) no
S14 Eu5 Eu4 . . 131.98(5) no
S17 Eu5 Eu4 4_535 . 83.63(4) no
S1 Eu5 Eu4 2_544 . 128.53(5) no
S10 Eu5 Eu4 . . 85.06(6) no
S9 Eu5 Eu4 . . 47.07(4) no
S15 Eu5 Eu4 . . 83.99(4) no
S12 Eu5 Eu4 . . 142.47(5) no
S16 Eu5 Eu4 4_535 . 48.88(5) no
Eu6 Eu5 Eu4 . . 91.034(17) no
Eu1 Eu5 Eu4 2_544 . 131.89(2) no
S1 Eu6 S14 2_644 . 86.97(7) no
S1 Eu6 S9 2_644 . 143.57(6) no
S14 Eu6 S9 . . 85.35(7) no
S1 Eu6 S8 2_644 1_655 81.89(7) no
S14 Eu6 S8 . 1_655 146.04(6) no
S9 Eu6 S8 . 1_655 84.90(7) no
S1 Eu6 S11 2_644 . 72.10(7) no
S14 Eu6 S11 . . 71.41(7) no
S9 Eu6 S11 . . 71.69(7) no
S8 Eu6 S11 1_655 . 74.64(7) no
S1 Eu6 S15 2_644 1_655 82.11(7) no
S14 Eu6 S15 . 1_655 140.87(6) no
S9 Eu6 S15 . 1_655 124.00(6) no
S8 Eu6 S15 1_655 1_655 69.06(6) no
S11 Eu6 S15 . 1_655 137.85(7) no
S1 Eu6 S17 2_644 4_535 143.02(6) no
S14 Eu6 S17 . 4_535 82.28(7) no
S9 Eu6 S17 . 4_535 70.68(6) no
S8 Eu6 S17 1_655 4_535 124.33(6) no
S11 Eu6 S17 . 4_535 135.28(7) no
S15 Eu6 S17 1_655 4_535 84.29(7) no
S1 Eu6 S13 2_644 . 80.73(7) no
S14 Eu6 S13 . . 71.69(6) no
S9 Eu6 S13 . . 129.54(7) no
S8 Eu6 S13 1_655 . 136.75(7) no
S11 Eu6 S13 . . 134.76(9) no
S15 Eu6 S13 1_655 . 69.51(6) no
S17 Eu6 S13 4_535 . 62.30(6) no
S1 Eu6 S16 2_644 1_655 117.51(7) no
S14 Eu6 S16 . 1_655 148.16(6) no
S9 Eu6 S16 . 1_655 85.30(6) no
S8 Eu6 S16 1_655 1_655 62.79(6) no
S11 Eu6 S16 . 1_655 133.09(8) no
S15 Eu6 S16 1_655 1_655 38.78(6) no
S17 Eu6 S16 4_535 1_655 65.91(6) no
S13 Eu6 S16 . 1_655 91.41(7) no
S1 Eu6 Eu5 2_644 . 134.01(5) no
S14 Eu6 Eu5 . . 47.05(5) no
S9 Eu6 Eu5 . . 48.89(5) no
S8 Eu6 Eu5 1_655 . 133.79(5) no
S11 Eu6 Eu5 . . 88.91(5) no
S15 Eu6 Eu5 1_655 . 131.99(5) no
S17 Eu6 Eu5 4_535 . 47.71(5) no
S13 Eu6 Eu5 . . 84.67(5) no
S16 Eu6 Eu5 1_655 . 106.17(4) no
S1 Eu6 Eu2 2_644 2_644 46.90(5) no
S14 Eu6 Eu2 . 2_644 46.37(5) no
S9 Eu6 Eu2 . 2_644 106.32(4) no
S8 Eu6 Eu2 1_655 2_644 106.38(4) no
S11 Eu6 Eu2 . 2_644 45.59(6) no
S15 Eu6 Eu2 1_655 2_644 127.96(4) no
S17 Eu6 Eu2 4_535 2_644 128.01(4) no
S13 Eu6 Eu2 . 2_644 89.58(6) no
S16 Eu6 Eu2 1_655 2_644 163.90(4) no
Eu5 Eu6 Eu2 . 2_644 89.927(17) no
S1 Eu6 Eu3 2_644 1_655 128.12(5) no
S14 Eu6 Eu3 . 1_655 130.68(5) no
S9 Eu6 Eu3 . 1_655 45.49(5) no
S8 Eu6 Eu3 1_655 1_655 46.54(4) no
S11 Eu6 Eu3 . 1_655 86.61(6) no
S15 Eu6 Eu3 1_655 1_655 83.78(4) no
S17 Eu6 Eu3 4_535 1_655 83.97(4) no
S13 Eu6 Eu3 . 1_655 138.03(6) no
S16 Eu6 Eu3 1_655 1_655 50.11(5) no
Eu5 Eu6 Eu3 . 1_655 90.525(17) no
Eu2 Eu6 Eu3 2_644 1_655 132.17(2) no
S1 Sb1 S2 . . 91.74(9) yes
S1 Sb1 S12 . 2_545 91.51(9) yes
S2 Sb1 S12 . 2_545 96.50(9) yes
S3 Sb2 S4 . . 96.62(9) yes
S3 Sb2 S2 . . 93.86(8) yes
S4 Sb2 S2 . . 93.15(9) yes
S6 Sb3 S5 . . 94.92(10) yes
S6 Sb3 S7 . . 94.70(7) yes
S5 Sb3 S7 . . 92.21(9) yes
S8 Sb4 S7 . . 92.32(9) yes
S8 Sb4 S10 . . 90.92(9) yes
S7 Sb4 S10 . . 95.27(9) yes
S11 Sb5 S9 . . 94.14(9) yes
S11 Sb5 S10 . . 103.87(8) yes
S9 Sb5 S10 . . 90.28(10) yes
S13 Sb6 S14 . . 95.92(9) yes
S13 Sb6 S12 . . 100.90(9) yes
S14 Sb6 S12 . . 94.00(9) yes
Sb1 S1 Eu6 . 2_645 108.34(8) no
Sb1 S1 Eu1 . . 99.29(8) no
Eu6 S1 Eu1 2_645 . 152.37(8) no
Sb1 S1 Eu2 . . 103.94(8) no
Eu6 S1 Eu2 2_645 . 86.61(8) no
Eu1 S1 Eu2 . . 87.09(6) no
Sb1 S1 Eu5 . 2_545 102.00(8) no
Eu6 S1 Eu5 2_645 2_545 87.67(6) no
Eu1 S1 Eu5 . 2_545 86.28(8) no
Eu2 S1 Eu5 . 2_545 153.93(8) no
Sb1 S2 Sb2 . . 94.47(9) no
Sb1 S2 Eu1 . . 96.54(9) no
Sb2 S2 Eu1 . . 93.62(9) no
Sb2 S3 Eu2 . . 93.73(9) no
Sb2 S4 Eu2 . . 94.12(8) no
Sb2 S4 Eu1 . . 98.21(8) no
Eu2 S4 Eu1 . . 88.18(5) no
Sb2 S4 Eu4 . 1_455 106.09(8) no
Eu2 S4 Eu4 . 1_455 159.78(8) no
Eu1 S4 Eu4 . 1_455 88.16(8) no
Sb2 S4 Eu3 . . 102.54(8) no
Eu2 S4 Eu3 . . 88.57(8) no
Eu1 S4 Eu3 . . 159.18(8) no
Eu4 S4 Eu3 1_455 . 87.81(5) no
Sb3 S5 Eu2 . . 106.30(8) no
Sb3 S5 Eu1 . 1_655 110.89(9) no
Eu2 S5 Eu1 . 1_655 86.81(5) no
Sb3 S5 Eu3 . . 95.38(7) no
Eu2 S5 Eu3 . . 88.44(8) no
Eu1 S5 Eu3 1_655 . 153.59(8) no
Sb3 S5 Eu4 . . 99.04(7) no
Eu2 S5 Eu4 . . 154.30(8) no
Eu1 S5 Eu4 1_655 . 88.15(8) no
Eu3 S5 Eu4 . . 84.96(5) no
Sb3 S6 Eu3 . . 95.77(9) no
Sb4 S7 Sb3 . . 94.66(9) no
Sb4 S7 Eu4 . . 95.42(9) no
Sb3 S7 Eu4 . . 94.82(9) no
Sb4 S8 Eu5 . . 101.65(8) no
Sb4 S8 Eu4 . . 99.82(8) no
Eu5 S8 Eu4 . . 87.48(7) no
Sb4 S8 Eu3 . . 106.17(8) no
Eu5 S8 Eu3 . . 151.97(8) no
Eu4 S8 Eu3 . . 84.60(5) no
Sb4 S8 Eu6 . 1_455 108.96(8) no
Eu5 S8 Eu6 . 1_455 87.67(5) no
Eu4 S8 Eu6 . 1_455 151.20(8) no
Eu3 S8 Eu6 . 1_455 86.48(7) no
Sb5 S9 Eu3 . 1_655 110.09(9) no
Sb5 S9 Eu6 . . 97.00(7) no
Eu3 S9 Eu6 1_655 . 87.69(7) no
Sb5 S9 Eu4 . . 113.59(9) no
Eu3 S9 Eu4 1_655 . 87.96(5) no
Eu6 S9 Eu4 . . 148.67(8) no
Sb5 S9 Eu5 . . 99.71(7) no
Eu3 S9 Eu5 1_655 . 149.68(8) no
Eu6 S9 Eu5 . . 83.21(5) no
Eu4 S9 Eu5 . . 85.07(7) no
Sb5 S10 Sb4 . . 101.57(11) no
Sb5 S10 Eu1 . 2_544 127.69(10) no
Sb4 S10 Eu1 . 2_544 130.42(10) no
Sb5 S10 Eu5 . . 97.87(10) no
Sb4 S10 Eu5 . . 94.22(9) no
Eu1 S10 Eu5 2_544 . 85.20(8) no
Sb5 S11 Eu2 . 2_644 131.54(11) no
Sb5 S11 Eu6 . . 96.37(9) no
Eu2 S11 Eu6 2_644 . 86.41(8) no
Sb6 S12 Sb1 . 2_544 99.35(10) no
Sb6 S12 Eu5 . . 92.62(8) no
Sb1 S12 Eu5 2_544 . 94.04(8) no
Sb6 S12 Eu2 . 4_535 98.38(9) no
Sb1 S12 Eu2 2_544 4_535 102.77(8) no
Eu5 S12 Eu2 . 4_535 158.05(10) no
Sb6 S13 Eu1 . 4_635 102.00(9) no
Sb6 S13 Eu6 . . 94.36(9) no
Eu1 S13 Eu6 4_635 . 163.64(10) no
Sb6 S13 Eu4 . 4_535 139.56(11) no
Eu1 S13 Eu4 4_635 4_535 80.18(7) no
Eu6 S13 Eu4 . 4_535 87.30(7) no
Sb6 S14 Eu2 . 2_644 109.78(9) no
Sb6 S14 Eu5 . . 98.83(8) no
Eu2 S14 Eu5 2_644 . 151.05(7) no
Sb6 S14 Eu1 . 2_544 111.81(9) no
Eu2 S14 Eu1 2_644 2_544 86.33(5) no
Eu5 S14 Eu1 . 2_544 87.12(8) no
Sb6 S14 Eu6 . . 97.96(8) no
Eu2 S14 Eu6 2_644 . 86.55(8) no
Eu5 S14 Eu6 . . 85.20(5) no
Eu1 S14 Eu6 2_544 . 150.06(7) no
S16 S15 Eu4 . 4_435 72.74(10) no
S16 S15 Eu6 . 1_455 73.25(10) no
Eu4 S15 Eu6 4_435 1_455 94.45(8) no
S16 S15 Eu5 . . 117.15(11) no
Eu4 S15 Eu5 4_435 . 169.03(7) no
Eu6 S15 Eu5 1_455 . 84.55(5) no
S16 S15 Eu3 . 4_535 116.87(10) no
Eu4 S15 Eu3 4_435 4_535 84.69(5) no
Eu6 S15 Eu3 1_455 4_535 168.81(7) no
Eu5 S15 Eu3 . 4_535 94.17(8) no
S15 S16 S17 . . 113.34(15) yes
S15 S16 Eu4 . 4_435 68.03(9) no
S17 S16 Eu4 . 4_435 134.07(12) no
S15 S16 Eu6 . 1_455 67.98(9) no
S17 S16 Eu6 . 1_455 133.83(12) no
Eu4 S16 Eu6 4_435 1_455 90.75(6) no
S15 S16 Eu5 . 4_435 133.94(12) no
S17 S16 Eu5 . 4_435 65.79(9) no
Eu4 S16 Eu5 4_435 4_435 81.18(6) no
Eu6 S16 Eu5 1_455 4_435 148.21(8) no
S15 S16 Eu3 . . 133.14(12) no
S17 S16 Eu3 . . 65.88(9) no
Eu4 S16 Eu3 4_435 . 148.49(8) no
Eu6 S16 Eu3 1_455 . 80.56(6) no
Eu5 S16 Eu3 4_435 . 90.39(6) no
S16 S17 Eu5 . 4_435 75.13(10) no
S16 S17 Eu3 . . 75.37(10) no
Eu5 S17 Eu3 4_435 . 97.53(8) no
S16 S17 Eu4 . . 117.50(10) no
Eu5 S17 Eu4 4_435 . 166.72(7) no
Eu3 S17 Eu4 . . 82.67(5) no
S16 S17 Eu6 . 4_435 117.64(11) no
Eu5 S17 Eu6 4_435 4_435 83.02(5) no
Eu3 S17 Eu6 . 4_435 166.41(7) no
Eu4 S17 Eu6 . 4_435 93.70(8) no

loop_
_geom_bond_atom_site_label_1
_geom_bond_atom_site_label_2
_geom_bond_site_symmetry_2
_geom_bond_distance
_geom_bond_publ_flag
Eu1 S5 1_455 2.984(3) yes
Eu1 S4 . 2.987(3) yes
Eu1 S1 . 3.000(3) yes
Eu1 S14 2_545 3.009(3) yes
Eu1 S10 2_545 3.028(3) yes
Eu1 S2 . 3.056(3) yes
Eu1 S13 4_335 3.081(3) yes
Eu1 Eu2 1_455 4.0983(12) yes
Eu1 Eu5 2_545 4.1297(11) yes
Eu1 Eu2 . 4.1394(12) yes
Eu1 Eu4 1_455 4.1683(11) yes
Eu2 S11 2_645 2.944(3) yes
Eu2 S4 . 2.962(3) yes
Eu2 S5 . 2.981(2) yes
Eu2 S14 2_645 2.982(3) yes
Eu2 S1 . 3.008(3) yes
Eu2 S3 . 3.010(3) yes
Eu2 S12 4_435 3.209(3) yes
Eu2 Eu1 1_655 4.0983(12) yes
Eu2 Eu6 2_645 4.1127(11) yes
Eu2 Eu3 . 4.1743(11) yes
Eu3 S9 1_455 2.968(2) yes
Eu3 S5 . 3.005(3) yes
Eu3 S4 . 3.015(3) yes
Eu3 S6 . 3.023(3) yes
Eu3 S8 . 3.024(2) yes
Eu3 S17 . 3.051(3) yes
Eu3 S15 4_435 3.132(3) yes
Eu3 S16 . 3.235(3) yes
Eu3 Eu4 . 4.0614(12) yes
Eu3 Eu6 1_455 4.1587(11) yes
Eu3 Eu4 1_455 4.1753(12) yes
Eu4 S4 1_655 3.005(3) yes
Eu4 S5 . 3.009(2) yes
Eu4 S8 . 3.010(2) yes
Eu4 S9 . 3.044(2) yes
Eu4 S15 4_535 3.066(3) yes
Eu4 S7 . 3.077(3) yes
Eu4 S17 . 3.098(3) yes
Eu4 S16 4_535 3.157(3) yes
Eu4 S13 4_435 3.382(3) yes
Eu4 Eu5 . 4.1417(11) yes
Eu4 Eu1 1_655 4.1683(11) yes
Eu5 S8 . 2.980(2) yes
Eu5 S14 . 2.984(3) yes
Eu5 S17 4_535 3.027(2) yes
Eu5 S1 2_544 3.039(3) yes
Eu5 S10 . 3.073(3) yes
Eu5 S9 . 3.082(2) yes
Eu5 S15 . 3.110(3) yes
Eu5 S12 . 3.168(3) yes
Eu5 S16 4_535 3.208(2) yes
Eu5 Eu6 . 4.0621(12) yes
Eu5 Eu1 2_544 4.1296(11) yes
Eu6 S1 2_644 2.988(3) yes
Eu6 S14 . 3.017(3) yes
Eu6 S9 . 3.035(2) yes
Eu6 S8 1_655 3.046(2) yes
Eu6 S11 . 3.063(3) yes
Eu6 S15 1_655 3.095(2) yes
Eu6 S17 4_535 3.101(3) yes
Eu6 S13 . 3.167(3) yes
Eu6 S16 1_655 3.197(3) yes
Eu6 Eu2 2_644 4.1127(11) yes
Eu6 Eu3 1_655 4.1587(11) yes
Sb1 S1 . 2.449(2) yes
Sb1 S2 . 2.507(3) yes
Sb1 S12 2_545 2.664(3) yes
Sb2 S3 . 2.426(3) yes
Sb2 S4 . 2.464(2) yes
Sb2 S2 . 2.598(3) yes
Sb3 S6 . 2.431(3) yes
Sb3 S5 . 2.471(2) yes
Sb3 S7 . 2.587(3) yes
Sb4 S8 . 2.416(2) yes
Sb4 S7 . 2.537(3) yes
Sb4 S10 . 2.644(3) yes
Sb5 S11 . 2.436(3) yes
Sb5 S9 . 2.440(2) yes
Sb5 S10 . 2.534(3) yes
Sb6 S13 . 2.434(3) yes
Sb6 S14 . 2.445(2) yes
Sb6 S12 . 2.520(3) yes
S1 Eu6 2_645 2.988(3) no
S1 Eu5 2_545 3.039(3) no
S4 Eu4 1_455 3.005(3) no
S5 Eu1 1_655 2.984(3) no
S8 Eu6 1_455 3.046(2) no
S9 Eu3 1_655 2.968(2) no
S10 Eu1 2_544 3.028(3) no
S11 Eu2 2_644 2.944(3) no
S12 Sb1 2_544 2.664(3) no
S12 Eu2 4_535 3.209(3) no
S13 Eu1 4_635 3.081(3) no
S13 Eu4 4_535 3.382(3) no
S14 Eu2 2_644 2.982(3) no
S14 Eu1 2_544 3.009(3) no
S15 S16 . 2.091(3) yes
S15 Eu4 4_435 3.066(3) no
S15 Eu6 1_455 3.095(2) no
S15 Eu3 4_535 3.132(3) no
S16 S17 . 2.092(3) yes
S16 Eu4 4_435 3.157(3) no
S16 Eu6 1_455 3.197(3) no
S16 Eu5 4_435 3.208(2) no
S17 Eu5 4_435 3.027(2) no
S17 Eu6 4_435 3.101(3) no
